data_8000052
loop_
_publ_author_name
'Motoki Toganoh'
'Hiroyuki Furuta'

_publ_section_title
;
 Rhenium Complexes of N-Methyl N-Confused Tetraphenylporphyrin and Its
 Normal Isomer
;
_journal_issue 7
_journal_name_full 'Chemistry Letters'
_journal_page_first 1034
_journal_paper_doi 10.1246/cl.2005.1034
_journal_volume 34
_journal_year 2005
_chemical_formula_moiety 'C49 H33 Cl2 N4 O3 Re'
_chemical_formula_sum 'C49 H33 Cl2 N4 O3 Re'
_chemical_formula_weight 982.89
_space_group_IT_number 2
_space_group_name_Hall '-P 1'
_space_group_name_H-M_alt 'P -1'
_symmetry_cell_setting triclinic
_symmetry_Int_Tables_number 2
_symmetry_space_group_name_Hall '-P 1'
_symmetry_space_group_name_H-M 'P -1'
_atom_sites_solution_hydrogens geom
_atom_sites_solution_primary direct
_atom_sites_solution_secondary difmap
_audit_creation_method SHELXL-97
_cell_angle_alpha 93.135(1)
_cell_angle_beta 107.516(1)
_cell_angle_gamma 108.516(1)
_cell_formula_units_Z 2
_cell_length_a 12.3463(8)
_cell_length_b 12.8810(9)
_cell_length_c 14.4269(10)
_cell_measurement_temperature 223(2)
_cell_volume 2045.9(2)
_computing_structure_refinement 'SHELXL-97 (Sheldrick, 1997)'
_computing_structure_solution 'SHELXS-97 (Sheldrick, 1990)'
_diffrn_ambient_temperature 223(2)
_diffrn_measured_fraction_theta_full 0.996
_diffrn_measured_fraction_theta_max 0.996
_diffrn_measurement_device_type CCD
_diffrn_measurement_method \w
_diffrn_radiation_monochromator graphite
_diffrn_radiation_source 'fine-focus sealed tube'
_diffrn_radiation_type MoK\a
_diffrn_radiation_wavelength 0.71073
_diffrn_reflns_av_R_equivalents 0.0948
_diffrn_reflns_av_sigmaI/netI 0.1035
_diffrn_reflns_limit_h_max 14
_diffrn_reflns_limit_h_min -14
_diffrn_reflns_limit_k_max 15
_diffrn_reflns_limit_k_min -10
_diffrn_reflns_limit_l_max 16
_diffrn_reflns_limit_l_min -17
_diffrn_reflns_number 11256
_diffrn_reflns_theta_full 25.00
_diffrn_reflns_theta_max 25.00
_diffrn_reflns_theta_min 1.50
_exptl_absorpt_coefficient_mu 3.149
_exptl_absorpt_correction_T_max 0.4418
_exptl_absorpt_correction_T_min 0.3191
_exptl_absorpt_correction_type empirical
_exptl_absorpt_process_details SADABS
_exptl_crystal_colour green
_exptl_crystal_density_diffrn 1.596
_exptl_crystal_density_method 'not measured'
_exptl_crystal_description prism
_exptl_crystal_F_000 976
_exptl_crystal_size_max 0.47
_exptl_crystal_size_mid 0.31
_exptl_crystal_size_min 0.31
_refine_diff_density_max 1.799
_refine_diff_density_min -1.625
_refine_diff_density_rms 0.128
_refine_ls_extinction_method none
_refine_ls_goodness_of_fit_ref 0.912
_refine_ls_hydrogen_treatment refall
_refine_ls_matrix_type full
_refine_ls_number_parameters 563
_refine_ls_number_reflns 7179
_refine_ls_number_restraints 1
_refine_ls_restrained_S_all 0.912
_refine_ls_R_factor_all 0.0568
_refine_ls_R_factor_gt 0.0431
_refine_ls_shift/su_max 0.001
_refine_ls_shift/su_mean 0.000
_refine_ls_structure_factor_coef Fsqd
_refine_ls_weighting_details 'calc w=1/[\s^2^(Fo^2^)+(0.0405P)^2^+0.0000P] where P=(Fo^2^+2Fc^2^)/3'
_refine_ls_weighting_scheme calc
_refine_ls_wR_factor_gt 0.0948
_refine_ls_wR_factor_ref 0.0985
_reflns_number_gt 5683
_reflns_number_total 7179
_reflns_threshold_expression >2sigma(I)
_cod_database_code 8000052

loop_
_symmetry_equiv_pos_as_xyz
'x, y, z'
'-x, -y, -z'

loop_
_atom_site_label
_atom_site_type_symbol
_atom_site_fract_x
_atom_site_fract_y
_atom_site_fract_z
_atom_site_U_iso_or_equiv
_atom_site_adp_type
_atom_site_occupancy
_atom_site_symmetry_multiplicity
_atom_site_calc_flag
_atom_site_refinement_flags
_atom_site_disorder_assembly
_atom_site_disorder_group
C1 C 0.7836(6) 0.5511(5) 0.4208(4) 0.0407(17) Uani 0.529(9) 1 d P A 1
H1 H 0.7702 0.5815 0.3624 0.049 Uiso 0.529(9) 1 calc PR A 1
C2 C 0.8835(7) 0.5993(5) 0.5107(5) 0.0373(16) Uani 1 1 d . . .
C3 C 0.8668(6) 0.5251(5) 0.5768(4) 0.0305(14) Uani 1 1 d . A .
H2 H 0.9200 0.5328 0.6411 0.037 Uiso 1 1 calc R . .
C4 C 0.7581(6) 0.4381(5) 0.5308(4) 0.0301(14) Uani 1 1 d . . .
N1 N 0.7150(5) 0.4582(5) 0.4347(4) 0.0398(17) Uani 0.529(9) 1 d PD A 1
C5 C 0.6942(5) 0.3523(5) 0.5733(4) 0.0300(14) Uani 1 1 d . A .
C6 C 0.7117(5) 0.3664(4) 0.6733(5) 0.0296(14) Uani 1 1 d . . .
C7 C 0.6692(6) 0.2758(5) 0.7229(5) 0.0341(15) Uani 1 1 d . A .
H3 H 0.6278 0.2010 0.6932 0.041 Uiso 1 1 calc R . .
C8 C 0.6983(6) 0.3155(5) 0.8172(5) 0.0333(15) Uani 1 1 d . . .
H4 H 0.6820 0.2741 0.8662 0.040 Uiso 1 1 calc R A .
C9 C 0.7596(5) 0.4342(4) 0.8309(4) 0.0280(13) Uani 1 1 d . A .
N2 N 0.7698(4) 0.4655(4) 0.7438(3) 0.0277(11) Uani 1 1 d . A .
C10 C 0.8040(6) 0.5019(5) 0.9244(5) 0.0305(14) Uani 1 1 d . . .
C11 C 0.8880(6) 0.6079(5) 0.9480(5) 0.0372(16) Uani 1 1 d . A .
C12 C 0.9561(6) 0.6731(5) 1.0442(5) 0.0413(17) Uani 1 1 d . . .
H5 H 0.9456 0.6540 1.1036 0.050 Uiso 1 1 calc R A .
C13 C 1.0377(6) 0.7663(5) 1.0346(5) 0.0440(18) Uani 1 1 d . A .
H6 H 1.0959 0.8232 1.0857 0.053 Uiso 1 1 calc R . .
C14 C 1.0183(6) 0.7616(5) 0.9298(5) 0.0396(16) Uani 1 1 d . . .
N3 N 0.9241(4) 0.6680(4) 0.8785(4) 0.0335(12) Uani 1 1 d . A .
C15 C 1.0882(6) 0.8379(5) 0.8875(5) 0.0393(16) Uani 1 1 d . A .
C16 C 1.0789(6) 0.8224(5) 0.7877(5) 0.0374(16) Uani 1 1 d . . .
C17 C 1.1664(7) 0.8968(5) 0.7525(5) 0.0466(19) Uani 1 1 d . A .
H7 H 1.2351 0.9573 0.7909 0.056 Uiso 1 1 calc R . .
C18 C 1.1326(7) 0.8645(5) 0.6552(5) 0.0444(18) Uani 1 1 d . . .
H8 H 1.1717 0.8990 0.6125 0.053 Uiso 1 1 calc R A .
C19 C 1.0250(6) 0.7666(5) 0.6282(5) 0.0377(16) Uani 1 1 d . A .
N4 N 0.9929(5) 0.7407(4) 0.7119(4) 0.0346(13) Uani 1 1 d . A .
C20 C 0.9665(6) 0.7076(5) 0.5321(5) 0.0377(16) Uani 1 1 d . A .
C21 C 0.5949(9) 0.4133(11) 0.3631(9) 0.046(4) Uani 0.529(9) 1 d PD A 1
H9 H 0.5879 0.4591 0.3120 0.069 Uiso 0.529(9) 1 calc PR A 1
H10 H 0.5358 0.4122 0.3950 0.069 Uiso 0.529(9) 1 calc PR A 1
H11 H 0.5800 0.3383 0.3339 0.069 Uiso 0.529(9) 1 calc PR A 1
C22 C 0.6074(6) 0.2476(5) 0.5085(5) 0.0347(15) Uani 1 1 d . . .
C23 C 0.6400(7) 0.1973(5) 0.4384(5) 0.0435(17) Uani 1 1 d . A .
H12 H 0.7188 0.2281 0.4359 0.052 Uiso 1 1 calc R . .
C24 C 0.5585(8) 0.1028(6) 0.3726(6) 0.061(2) Uani 1 1 d . . .
H13 H 0.5819 0.0702 0.3257 0.074 Uiso 1 1 calc R A .
C25 C 0.4442(8) 0.0574(6) 0.3759(6) 0.060(2) Uani 1 1 d . A .
H14 H 0.3884 -0.0061 0.3306 0.071 Uiso 1 1 calc R . .
C26 C 0.4099(7) 0.1050(6) 0.4465(6) 0.058(2) Uani 1 1 d . . .
H15 H 0.3315 0.0726 0.4496 0.070 Uiso 1 1 calc R A .
C27 C 0.4906(6) 0.1990(5) 0.5114(5) 0.0427(17) Uani 1 1 d . A .
H16 H 0.4668 0.2310 0.5584 0.051 Uiso 1 1 calc R . .
C28 C 0.7623(6) 0.4505(5) 1.0045(5) 0.0329(15) Uani 1 1 d . A .
C29 C 0.6411(6) 0.4214(5) 0.9952(5) 0.0378(16) Uani 1 1 d . . .
H17 H 0.5861 0.4336 0.9395 0.045 Uiso 1 1 calc R A .
C30 C 0.6009(7) 0.3739(6) 1.0688(6) 0.0485(19) Uani 1 1 d . A .
H18 H 0.5186 0.3544 1.0626 0.058 Uiso 1 1 calc R . .
C31 C 0.6797(7) 0.3556(6) 1.1496(5) 0.051(2) Uani 1 1 d . . .
H19 H 0.6516 0.3233 1.1987 0.061 Uiso 1 1 calc R A .
C32 C 0.7989(7) 0.3839(5) 1.1594(5) 0.0464(18) Uani 1 1 d . A .
H20 H 0.8529 0.3714 1.2155 0.056 Uiso 1 1 calc R . .
C33 C 0.8419(6) 0.4315(5) 1.0868(5) 0.0387(16) Uani 1 1 d . . .
H21 H 0.9244 0.4506 1.0938 0.046 Uiso 1 1 calc R A .
C34 C 1.1863(7) 0.9377(5) 0.9560(5) 0.0438(18) Uani 1 1 d . . .
C35 C 1.3009(7) 0.9362(6) 1.0009(6) 0.055(2) Uani 1 1 d . A .
H22 H 1.3197 0.8734 0.9865 0.065 Uiso 1 1 calc R . .
C36 C 1.3902(8) 1.0293(7) 1.0688(7) 0.064(2) Uani 1 1 d . . .
H23 H 1.4690 1.0290 1.0992 0.077 Uiso 1 1 calc R A .
C37 C 1.3613(8) 1.1201(7) 1.0900(6) 0.061(2) Uani 1 1 d . A .
H24 H 1.4200 1.1814 1.1364 0.074 Uiso 1 1 calc R . .
C38 C 1.2479(9) 1.1220(6) 1.0444(7) 0.070(3) Uani 1 1 d . . .
H25 H 1.2293 1.1851 1.0585 0.084 Uiso 1 1 calc R A .
C39 C 1.1595(7) 1.0306(5) 0.9770(6) 0.055(2) Uani 1 1 d . A .
H26 H 1.0816 1.0323 0.9458 0.066 Uiso 1 1 calc R . .
C40 C 0.9982(7) 0.7612(5) 0.4501(5) 0.0391(16) Uani 1 1 d . . .
C41 C 0.9950(8) 0.8675(5) 0.4371(6) 0.055(2) Uani 1 1 d . A .
H27 H 0.9706 0.9057 0.4797 0.066 Uiso 1 1 calc R . .
C42 C 1.0274(8) 0.9161(5) 0.3624(6) 0.058(2) Uani 1 1 d . . .
H28 H 1.0245 0.9872 0.3541 0.070 Uiso 1 1 calc R A .
C43 C 1.0644(7) 0.8619(5) 0.2991(5) 0.0451(18) Uani 1 1 d . A .
H29 H 1.0889 0.8964 0.2495 0.054 Uiso 1 1 calc R . .
C44 C 1.0647(6) 0.7559(5) 0.3100(4) 0.0353(15) Uani 1 1 d . . .
H30 H 1.0876 0.7175 0.2663 0.042 Uiso 1 1 calc R A .
C45 C 1.0322(5) 0.7067(5) 0.3838(4) 0.0296(14) Uani 1 1 d . A .
H31 H 1.0328 0.6346 0.3900 0.036 Uiso 1 1 calc R . .
C46 C 0.8165(6) 0.8073(5) 0.7460(5) 0.0414(17) Uani 1 1 d . A .
O1 O 0.8190(5) 0.8969(3) 0.7530(4) 0.0484(13) Uani 1 1 d . . .
C47 C 0.6944(6) 0.6339(5) 0.6009(5) 0.0375(16) Uani 1 1 d . A .
O2 O 0.6300(5) 0.6221(4) 0.5215(4) 0.0490(12) Uani 1 1 d . . .
C48 C 0.6678(7) 0.6248(4) 0.7713(5) 0.0424(18) Uani 1 1 d . A .
O3 O 0.5817(6) 0.6128(4) 0.7971(5) 0.076(2) Uani 1 1 d . . .
Re1 Re 0.80265(3) 0.65495(2) 0.733784(19) 0.03168(10) Uani 1 1 d . . .
C49 C 0.7134(11) -0.1977(9) 0.1783(11) 0.150(7) Uani 1 1 d . . .
H32 H 0.6755 -0.1569 0.1313 0.180 Uiso 0.535(15) 1 calc PR B 3
H33 H 0.8006 -0.1548 0.2029 0.180 Uiso 0.535(15) 1 calc PR B 3
H34 H 0.7961 -0.1501 0.2183 0.180 Uiso 0.465(15) 1 calc PR B 4
H35 H 0.6938 -0.1752 0.1133 0.180 Uiso 0.465(15) 1 calc PR B 4
C50 C 0.7150(5) 0.4582(5) 0.4347(4) 0.0398(17) Uani 0.47 1 d P A 2
H36 H 0.6443 0.4098 0.3858 0.048 Uiso 0.471(9) 1 calc PR A 2
N5 N 0.7836(6) 0.5511(5) 0.4208(4) 0.0407(17) Uani 0.47 1 d PD A 2
C51 C 0.7360(11) 0.5948(9) 0.3333(8) 0.030(3) Uani 0.471(9) 1 d PD A 2
H37 H 0.6555 0.5439 0.2947 0.045 Uiso 0.471(9) 1 calc PR A 2
H38 H 0.7890 0.6034 0.2942 0.045 Uiso 0.471(9) 1 calc PR A 2
H39 H 0.7316 0.6664 0.3523 0.045 Uiso 0.471(9) 1 calc PR A 2
Cl1 Cl 0.6586(14) -0.1903(9) 0.2858(14) 0.156(6) Uani 0.535(15) 1 d P B 3
Cl2 Cl 0.6167(7) -0.1865(7) 0.2320(6) 0.063(2) Uani 0.465(15) 1 d P B 4
Cl3 Cl 0.7011(5) -0.3524(6) 0.1652(8) 0.068(3) Uani 0.465(15) 1 d P B 4
Cl4 Cl 0.6967(4) -0.3142(5) 0.1138(5) 0.056(2) Uani 0.535(15) 1 d P B 3

loop_
_atom_site_aniso_label
_atom_site_aniso_U_11
_atom_site_aniso_U_22
_atom_site_aniso_U_33
_atom_site_aniso_U_23
_atom_site_aniso_U_13
_atom_site_aniso_U_12
C1 0.079(5) 0.029(3) 0.024(3) 0.007(3) 0.024(3) 0.025(3)
C2 0.074(5) 0.026(3) 0.031(4) 0.009(3) 0.034(4) 0.026(3)
C3 0.046(4) 0.025(3) 0.026(3) 0.004(3) 0.017(3) 0.015(3)
C4 0.046(4) 0.027(3) 0.025(3) 0.002(3) 0.016(3) 0.019(3)
N1 0.054(4) 0.043(4) 0.027(3) 0.006(3) 0.013(3) 0.025(3)
C5 0.032(3) 0.027(3) 0.031(3) 0.003(3) 0.007(3) 0.014(3)
C6 0.032(3) 0.019(3) 0.038(4) 0.003(3) 0.015(3) 0.008(3)
C7 0.036(4) 0.026(3) 0.038(4) 0.003(3) 0.014(3) 0.008(3)
C8 0.043(4) 0.023(3) 0.037(4) 0.005(3) 0.023(3) 0.008(3)
C9 0.033(3) 0.021(3) 0.030(3) 0.007(3) 0.015(3) 0.006(3)
N2 0.038(3) 0.018(2) 0.024(3) 0.002(2) 0.012(2) 0.005(2)
C10 0.037(3) 0.023(3) 0.032(3) 0.003(3) 0.016(3) 0.008(3)
C11 0.051(4) 0.036(4) 0.027(3) 0.004(3) 0.024(3) 0.009(3)
C12 0.050(4) 0.036(4) 0.034(4) 0.000(3) 0.026(3) 0.000(3)
C13 0.052(4) 0.038(4) 0.033(4) -0.010(3) 0.025(3) -0.005(3)
C14 0.053(4) 0.027(3) 0.039(4) -0.006(3) 0.028(4) 0.004(3)
N3 0.035(3) 0.031(3) 0.029(3) -0.006(2) 0.017(2) 0.000(3)
C15 0.049(4) 0.025(3) 0.041(4) -0.005(3) 0.027(3) 0.000(3)
C16 0.058(4) 0.021(3) 0.042(4) 0.000(3) 0.034(4) 0.010(3)
C17 0.070(5) 0.024(3) 0.052(5) 0.001(3) 0.043(4) 0.005(3)
C18 0.068(5) 0.026(3) 0.053(5) 0.005(3) 0.045(4) 0.011(4)
C19 0.065(5) 0.022(3) 0.041(4) 0.009(3) 0.033(4) 0.021(3)
N4 0.058(3) 0.024(3) 0.034(3) 0.004(2) 0.031(3) 0.015(3)
C20 0.070(5) 0.018(3) 0.038(4) 0.006(3) 0.033(4) 0.018(3)
C21 0.044(8) 0.054(9) 0.034(7) 0.007(6) 0.012(6) 0.010(7)
C22 0.044(4) 0.020(3) 0.035(4) 0.001(3) 0.007(3) 0.012(3)
C23 0.063(5) 0.033(4) 0.036(4) -0.001(3) 0.014(4) 0.023(4)
C24 0.088(7) 0.039(4) 0.050(5) -0.011(4) 0.007(5) 0.031(5)
C25 0.066(6) 0.029(4) 0.057(5) -0.006(4) -0.010(4) 0.014(4)
C26 0.047(5) 0.039(4) 0.068(6) 0.006(4) -0.003(4) 0.009(4)
C27 0.042(4) 0.035(4) 0.043(4) 0.005(3) 0.000(3) 0.016(3)
C28 0.041(4) 0.028(3) 0.031(4) 0.003(3) 0.019(3) 0.006(3)
C29 0.040(4) 0.034(4) 0.033(4) 0.006(3) 0.013(3) 0.004(3)
C30 0.052(4) 0.044(4) 0.048(5) 0.007(3) 0.032(4) 0.001(4)
C31 0.075(6) 0.042(4) 0.037(4) 0.015(3) 0.032(4) 0.008(4)
C32 0.066(5) 0.038(4) 0.029(4) 0.010(3) 0.012(4) 0.013(4)
C33 0.042(4) 0.037(4) 0.036(4) 0.003(3) 0.013(3) 0.013(3)
C34 0.052(5) 0.036(4) 0.038(4) -0.001(3) 0.029(4) -0.004(3)
C35 0.063(5) 0.042(4) 0.055(5) 0.001(4) 0.028(4) 0.007(4)
C36 0.051(5) 0.062(5) 0.066(6) 0.000(4) 0.026(4) -0.003(4)
C37 0.059(5) 0.050(5) 0.051(5) -0.013(4) 0.024(4) -0.013(4)
C38 0.090(7) 0.041(5) 0.069(6) -0.014(4) 0.043(6) 0.000(5)
C39 0.058(5) 0.034(4) 0.069(5) -0.015(4) 0.032(4) 0.004(4)
C40 0.068(5) 0.028(3) 0.036(4) 0.009(3) 0.033(4) 0.022(3)
C41 0.113(7) 0.031(4) 0.053(5) 0.017(3) 0.058(5) 0.037(4)
C42 0.119(7) 0.026(4) 0.054(5) 0.019(3) 0.059(5) 0.029(4)
C43 0.065(5) 0.038(4) 0.040(4) 0.016(3) 0.033(4) 0.013(4)
C44 0.041(4) 0.040(4) 0.027(3) 0.000(3) 0.015(3) 0.014(3)
C45 0.042(4) 0.031(3) 0.023(3) 0.003(3) 0.014(3) 0.020(3)
C46 0.060(5) 0.032(4) 0.039(4) 0.010(3) 0.028(4) 0.013(4)
O1 0.072(3) 0.024(2) 0.057(3) 0.007(2) 0.030(3) 0.018(2)
C47 0.045(4) 0.031(4) 0.043(4) -0.001(3) 0.022(4) 0.015(3)
O2 0.068(3) 0.046(3) 0.042(3) 0.001(2) 0.016(3) 0.035(3)
C48 0.074(5) 0.006(3) 0.053(4) 0.001(3) 0.028(4) 0.015(3)
O3 0.097(4) 0.041(3) 0.125(6) 0.008(3) 0.091(5) 0.019(3)
Re1 0.04897(17) 0.02025(14) 0.03160(15) 0.00263(10) 0.02343(12) 0.01070(11)
C49 0.111(9) 0.102(9) 0.219(17) -0.081(9) 0.112(11) -0.022(7)
C50 0.054(4) 0.043(4) 0.027(3) 0.006(3) 0.013(3) 0.025(3)
N5 0.079(5) 0.029(3) 0.024(3) 0.007(3) 0.024(3) 0.025(3)
C51 0.032(7) 0.022(7) 0.024(7) 0.009(5) 0.002(6) 0.000(6)
Cl1 0.160(11) 0.122(6) 0.205(14) -0.019(8) 0.148(11) -0.001(6)
Cl2 0.067(4) 0.058(3) 0.084(5) 0.023(3) 0.046(4) 0.029(3)
Cl3 0.076(3) 0.051(3) 0.069(5) 0.010(3) 0.011(3) 0.021(3)
Cl4 0.062(2) 0.056(3) 0.052(3) 0.013(3) 0.016(2) 0.024(2)

loop_
_atom_type_symbol
_atom_type_description
_atom_type_scat_dispersion_real
_atom_type_scat_dispersion_imag
_atom_type_scat_source
C C 0.0033 0.0016 'International Tables Vol C Tables 4.2.6.8 and 6.1.1.4'
H H 0.0000 0.0000 'International Tables Vol C Tables 4.2.6.8 and 6.1.1.4'
N N 0.0061 0.0033 'International Tables Vol C Tables 4.2.6.8 and 6.1.1.4'
O O 0.0106 0.0060 'International Tables Vol C Tables 4.2.6.8 and 6.1.1.4'
Re Re -1.0185 7.2310 'International Tables Vol C Tables 4.2.6.8 and 6.1.1.4'
Cl Cl 0.1484 0.1585 'International Tables Vol C Tables 4.2.6.8 and 6.1.1.4'

loop_
_geom_angle_atom_site_label_1
_geom_angle_atom_site_label_2
_geom_angle_atom_site_label_3
_geom_angle
N1 C1 C2 107.5(5)
N1 C1 H1 126.2
C2 C1 H1 126.2
C20 C2 C3 127.2(6)
C20 C2 C1 125.5(6)
C3 C2 C1 106.4(6)
C4 C3 C2 108.1(6)
C4 C3 H2 126.0
C2 C3 H2 126.0
C3 C4 N1 105.6(5)
C3 C4 C5 128.3(6)
N1 C4 C5 125.7(6)
C1 N1 C4 112.2(5)
C1 N1 C21 115.0(7)
C4 N1 C21 129.7(7)
C6 C5 C4 121.1(5)
C6 C5 C22 120.2(5)
C4 C5 C22 118.7(5)
C5 C6 N2 128.9(5)
C5 C6 C7 122.9(5)
N2 C6 C7 108.2(5)
C8 C7 C6 108.7(5)
C8 C7 H3 125.7
C6 C7 H3 125.7
C7 C8 C9 107.5(5)
C7 C8 H4 126.3
C9 C8 H4 126.3
N2 C9 C10 128.0(5)
N2 C9 C8 110.2(5)
C10 C9 C8 121.8(5)
C9 N2 C6 105.4(4)
C9 N2 Re1 115.6(4)
C6 N2 Re1 133.8(4)
C11 C10 C9 124.4(5)
C11 C10 C28 118.4(6)
C9 C10 C28 117.1(5)
C10 C11 N3 123.4(6)
C10 C11 C12 127.9(6)
N3 C11 C12 108.6(5)
C13 C12 C11 108.2(6)
C13 C12 H5 125.9
C11 C12 H5 125.9
C12 C13 C14 106.5(6)
C12 C13 H6 126.8
C14 C13 H6 126.8
N3 C14 C15 124.4(6)
N3 C14 C13 109.9(5)
C15 C14 C13 125.7(6)
C14 N3 C11 106.5(5)
C14 N3 Re1 124.6(4)
C11 N3 Re1 122.5(4)
C14 C15 C16 124.2(6)
C14 C15 C34 116.6(6)
C16 C15 C34 119.0(5)
N4 C16 C15 128.6(5)
N4 C16 C17 110.5(5)
C15 C16 C17 120.9(6)
C18 C17 C16 107.8(6)
C18 C17 H7 126.1
C16 C17 H7 126.1
C17 C18 C19 107.1(6)
C17 C18 H8 126.4
C19 C18 H8 126.4
C20 C19 N4 127.1(6)
C20 C19 C18 122.9(6)
N4 C19 C18 110.0(6)
C16 N4 C19 104.6(5)
C16 N4 Re1 115.9(4)
C19 N4 Re1 132.6(5)
C2 C20 C19 122.5(6)
C2 C20 C40 119.0(6)
C19 C20 C40 118.5(6)
C27 C22 C23 118.0(6)
C27 C22 C5 122.3(6)
C23 C22 C5 119.7(6)
C24 C23 C22 121.2(7)
C24 C23 H12 119.4
C22 C23 H12 119.4
C25 C24 C23 119.8(8)
C25 C24 H13 120.1
C23 C24 H13 120.1
C24 C25 C26 120.1(7)
C24 C25 H14 119.9
C26 C25 H14 119.9
C27 C26 C25 119.9(8)
C27 C26 H15 120.0
C25 C26 H15 120.0
C26 C27 C22 120.9(7)
C26 C27 H16 119.6
C22 C27 H16 119.6
C29 C28 C33 119.4(6)
C29 C28 C10 118.9(6)
C33 C28 C10 121.7(6)
C28 C29 C30 119.7(7)
C28 C29 H17 120.2
C30 C29 H17 120.2
C31 C30 C29 120.6(7)
C31 C30 H18 119.7
C29 C30 H18 119.7
C32 C31 C30 120.2(6)
C32 C31 H19 119.9
C30 C31 H19 119.9
C31 C32 C33 120.6(7)
C31 C32 H20 119.7
C33 C32 H20 119.7
C28 C33 C32 119.6(6)
C28 C33 H21 120.2
C32 C33 H21 120.2
C35 C34 C39 119.7(7)
C35 C34 C15 120.9(6)
C39 C34 C15 119.4(7)
C34 C35 C36 119.9(7)
C34 C35 H22 120.1
C36 C35 H22 120.1
C37 C36 C35 119.6(8)
C37 C36 H23 120.2
C35 C36 H23 120.2
C38 C37 C36 120.5(8)
C38 C37 H24 119.8
C36 C37 H24 119.8
C37 C38 C39 120.2(8)
C37 C38 H25 119.9
C39 C38 H25 119.9
C34 C39 C38 120.2(8)
C34 C39 H26 119.9
C38 C39 H26 119.9
C45 C40 C41 117.9(6)
C45 C40 C20 120.6(5)
C41 C40 C20 121.6(5)
C42 C41 C40 120.4(6)
C42 C41 H27 119.8
C40 C41 H27 119.8
C41 C42 C43 120.8(6)
C41 C42 H28 119.6
C43 C42 H28 119.6
C42 C43 C44 119.1(6)
C42 C43 H29 120.5
C44 C43 H29 120.5
C45 C44 C43 120.5(6)
C45 C44 H30 119.7
C43 C44 H30 119.7
C44 C45 C40 121.3(6)
C44 C45 H31 119.4
C40 C45 H31 119.4
O1 C46 Re1 176.6(6)
O2 C47 Re1 179.5(6)
O3 C48 Re1 175.5(5)
C48 Re1 C46 88.2(3)
C48 Re1 C47 86.6(3)
C46 Re1 C47 88.0(3)
C48 Re1 N3 94.6(3)
C46 Re1 N3 95.7(3)
C47 Re1 N3 176.1(2)
C48 Re1 N2 82.4(2)
C46 Re1 N2 168.9(2)
C47 Re1 N2 97.2(2)
N3 Re1 N2 79.32(17)
C48 Re1 N4 164.7(2)
C46 Re1 N4 78.5(2)
C47 Re1 N4 100.3(2)
N3 Re1 N4 79.35(18)
N2 Re1 N4 109.97(16)
Cl4 C49 Cl2 122.9(7)
Cl4 C49 Cl1 124.0(8)
Cl2 C49 Cl3 107.3(7)
Cl1 C49 Cl3 99.5(8)
Cl4 C49 H32 106.3
Cl2 C49 H32 83.6
Cl1 C49 H32 106.3
Cl3 C49 H32 130.8
Cl4 C49 H33 106.3
Cl2 C49 H33 124.8
Cl1 C49 H33 106.3
Cl3 C49 H33 105.3
H32 C49 H33 106.4
Cl4 C49 H34 117.5
Cl2 C49 H34 110.3
Cl1 C49 H34 91.5
Cl3 C49 H34 110.3
H32 C49 H34 110.1
Cl4 C49 H35 82.8
Cl2 C49 H35 110.3
Cl1 C49 H35 134.5
Cl3 C49 H35 110.3
H33 C49 H35 98.3
H34 C49 H35 108.5
H37 C51 H38 109.5
H37 C51 H39 109.5
H38 C51 H39 109.5

loop_
_geom_bond_atom_site_label_1
_geom_bond_atom_site_label_2
_geom_bond_distance
C1 N1 1.294(8)
C1 C2 1.431(9)
C1 H1 0.9400
C2 C20 1.394(8)
C2 C3 1.400(8)
C3 C4 1.387(9)
C3 H2 0.9400
C4 N1 1.398(8)
C4 C5 1.425(8)
N1 C21 1.438(10)
C5 C6 1.386(8)
C5 C22 1.478(8)
C6 N2 1.420(7)
C6 C7 1.441(8)
C7 C8 1.325(9)
C7 H3 0.9400
C8 C9 1.446(8)
C8 H4 0.9400
C9 N2 1.370(7)
C9 C10 1.415(8)
N2 Re1 2.363(4)
C10 C11 1.376(8)
C10 C28 1.505(8)
C11 N3 1.392(8)
C11 C12 1.435(9)
C12 C13 1.344(8)
C12 H5 0.9400
C13 C14 1.453(9)
C13 H6 0.9400
C14 N3 1.360(8)
C14 C15 1.388(8)
N3 Re1 2.133(5)
C15 C16 1.407(9)
C15 C34 1.499(9)
C16 N4 1.378(8)
C16 C17 1.439(8)
C17 C18 1.338(10)
C17 H7 0.9400
C18 C19 1.441(9)
C18 H8 0.9400
C19 C20 1.399(9)
C19 N4 1.404(8)
N4 Re1 2.382(5)
C20 C40 1.492(8)
C21 H9 0.9700
C21 H10 0.9700
C21 H11 0.9700
C22 C27 1.392(9)
C22 C23 1.394(9)
C23 C24 1.384(10)
C23 H12 0.9400
C24 C25 1.361(11)
C24 H13 0.9400
C25 C26 1.396(12)
C25 H14 0.9400
C26 C27 1.373(10)
C26 H15 0.9400
C27 H16 0.9400
C28 C29 1.384(9)
C28 C33 1.385(9)
C29 C30 1.394(9)
C29 H17 0.9400
C30 C31 1.362(10)
C30 H18 0.9400
C31 C32 1.358(10)
C31 H19 0.9400
C32 C33 1.398(9)
C32 H20 0.9400
C33 H21 0.9400
C34 C35 1.374(10)
C34 C39 1.380(9)
C35 C36 1.412(11)
C35 H22 0.9400
C36 C37 1.371(11)
C36 H23 0.9400
C37 C38 1.365(12)
C37 H24 0.9400
C38 C39 1.393(11)
C38 H25 0.9400
C39 H26 0.9400
C40 C45 1.392(8)
C40 C41 1.403(8)
C41 C42 1.374(9)
C41 H27 0.9400
C42 C43 1.383(9)
C42 H28 0.9400
C43 C44 1.383(8)
C43 H29 0.9400
C44 C45 1.366(8)
C44 H30 0.9400
C45 H31 0.9400
C46 O1 1.143(7)
C46 Re1 1.909(7)
C47 O2 1.150(8)
C47 Re1 1.925(8)
C48 O3 1.197(8)
C48 Re1 1.836(7)
C49 Cl4 1.642(10)
C49 Cl2 1.643(13)
C49 Cl1 1.879(16)
C49 Cl3 1.943(14)
C49 H32 0.9800
C49 H33 0.9800
C49 H34 0.9800
C49 H35 0.9800
C51 H37 0.9700
C51 H38 0.9700
C51 H39 0.9700

loop_
_geom_torsion_atom_site_label_1
_geom_torsion_atom_site_label_2
_geom_torsion_atom_site_label_3
_geom_torsion_atom_site_label_4
_geom_torsion
N1 C1 C2 C20 -168.5(6)
N1 C1 C2 C3 0.7(7)
C20 C2 C3 C4 166.1(6)
C1 C2 C3 C4 -2.9(7)
C2 C3 C4 N1 3.8(7)
C2 C3 C4 C5 -169.4(6)
C2 C1 N1 C4 1.7(7)
C2 C1 N1 C21 163.7(8)
C3 C4 N1 C1 -3.5(7)
C5 C4 N1 C1 169.9(6)
C3 C4 N1 C21 -162.2(9)
C5 C4 N1 C21 11.3(12)
C3 C4 C5 C6 22.8(9)
N1 C4 C5 C6 -149.2(6)
C3 C4 C5 C22 -157.8(6)
N1 C4 C5 C22 30.3(9)
C4 C5 C6 N2 13.8(10)
C22 C5 C6 N2 -165.7(6)
C4 C5 C6 C7 -166.9(6)
C22 C5 C6 C7 13.7(9)
C5 C6 C7 C8 -179.3(6)
N2 C6 C7 C8 0.2(7)
C6 C7 C8 C9 0.7(7)
C7 C8 C9 N2 -1.4(7)
C7 C8 C9 C10 -179.3(6)
C10 C9 N2 C6 179.2(6)
C8 C9 N2 C6 1.4(6)
C10 C9 N2 Re1 -22.7(8)
C8 C9 N2 Re1 159.5(4)
C5 C6 N2 C9 178.4(6)
C7 C6 N2 C9 -1.0(6)
C5 C6 N2 Re1 26.2(9)
C7 C6 N2 Re1 -153.2(4)
N2 C9 C10 C11 -14.6(10)
C8 C9 C10 C11 162.9(6)
N2 C9 C10 C28 169.8(6)
C8 C9 C10 C28 -12.7(9)
C9 C10 C11 N3 11.1(10)
C28 C10 C11 N3 -173.3(6)
C9 C10 C11 C12 -165.9(7)
C28 C10 C11 C12 9.7(10)
C10 C11 C12 C13 172.8(7)
N3 C11 C12 C13 -4.5(8)
C11 C12 C13 C14 1.8(8)
C12 C13 C14 N3 1.6(8)
C12 C13 C14 C15 -175.6(7)
C15 C14 N3 C11 172.9(6)
C13 C14 N3 C11 -4.3(8)
C15 C14 N3 Re1 -34.9(9)
C13 C14 N3 Re1 147.9(5)
C10 C11 N3 C14 -172.1(6)
C12 C11 N3 C14 5.4(7)
C10 C11 N3 Re1 35.0(8)
C12 C11 N3 Re1 -147.6(4)
N3 C14 C15 C16 -7.0(11)
C13 C14 C15 C16 169.8(7)
N3 C14 C15 C34 178.4(6)
C13 C14 C15 C34 -4.8(11)
C14 C15 C16 N4 9.3(12)
C34 C15 C16 N4 -176.3(6)
C14 C15 C16 C17 -170.4(6)
C34 C15 C16 C17 4.0(10)
N4 C16 C17 C18 2.4(8)
C15 C16 C17 C18 -177.8(6)
C16 C17 C18 C19 -1.9(8)
C17 C18 C19 C20 -177.7(6)
C17 C18 C19 N4 0.8(8)
C15 C16 N4 C19 178.4(7)
C17 C16 N4 C19 -1.9(7)
C15 C16 N4 Re1 23.8(9)
C17 C16 N4 Re1 -156.5(4)
C20 C19 N4 C16 179.1(6)
C18 C19 N4 C16 0.7(7)
C20 C19 N4 Re1 -32.5(9)
C18 C19 N4 Re1 149.2(5)
C3 C2 C20 C19 -16.5(11)
C1 C2 C20 C19 150.6(6)
C3 C2 C20 C40 161.1(6)
C1 C2 C20 C40 -31.8(10)
N4 C19 C20 C2 -15.3(11)
C18 C19 C20 C2 162.9(6)
N4 C19 C20 C40 167.1(6)
C18 C19 C20 C40 -14.7(10)
C6 C5 C22 C27 47.5(9)
C4 C5 C22 C27 -132.0(6)
C6 C5 C22 C23 -135.5(6)
C4 C5 C22 C23 45.0(8)
C27 C22 C23 C24 1.0(10)
C5 C22 C23 C24 -176.1(6)
C22 C23 C24 C25 -0.2(11)
C23 C24 C25 C26 -0.9(12)
C24 C25 C26 C27 1.3(12)
C25 C26 C27 C22 -0.5(11)
C23 C22 C27 C26 -0.6(10)
C5 C22 C27 C26 176.4(6)
C11 C10 C28 C29 117.9(7)
C9 C10 C28 C29 -66.2(8)
C11 C10 C28 C33 -62.2(8)
C9 C10 C28 C33 113.6(7)
C33 C28 C29 C30 0.3(10)
C10 C28 C29 C30 -179.9(6)
C28 C29 C30 C31 -0.2(11)
C29 C30 C31 C32 0.2(11)
C30 C31 C32 C33 -0.3(11)
C29 C28 C33 C32 -0.4(10)
C10 C28 C33 C32 179.8(6)
C31 C32 C33 C28 0.4(10)
C14 C15 C34 C35 89.5(8)
C16 C15 C34 C35 -85.3(9)
C14 C15 C34 C39 -87.9(8)
C16 C15 C34 C39 97.3(8)
C39 C34 C35 C36 0.5(11)
C15 C34 C35 C36 -176.9(6)
C34 C35 C36 C37 0.7(11)
C35 C36 C37 C38 -1.5(12)
C36 C37 C38 C39 1.2(13)
C35 C34 C39 C38 -0.8(11)
C15 C34 C39 C38 176.6(7)
C37 C38 C39 C34 0.0(12)
C2 C20 C40 C45 -50.1(10)
C19 C20 C40 C45 127.6(7)
C2 C20 C40 C41 130.0(8)
C19 C20 C40 C41 -52.3(10)
C45 C40 C41 C42 -1.5(12)
C20 C40 C41 C42 178.4(8)
C40 C41 C42 C43 -0.4(14)
C41 C42 C43 C44 2.0(13)
C42 C43 C44 C45 -1.7(11)
C43 C44 C45 C40 -0.1(10)
C41 C40 C45 C44 1.7(11)
C20 C40 C45 C44 -178.1(6)
C14 N3 Re1 C48 -117.6(5)
C11 N3 Re1 C48 30.5(5)
C14 N3 Re1 C46 -28.9(5)
C11 N3 Re1 C46 119.1(5)
C14 N3 Re1 N2 161.1(5)
C11 N3 Re1 N2 -50.9(5)
C14 N3 Re1 N4 48.2(5)
C11 N3 Re1 N4 -163.8(5)
C9 N2 Re1 C48 -52.7(5)
C6 N2 Re1 C48 97.4(5)
C9 N2 Re1 C46 -20.6(15)
C6 N2 Re1 C46 129.5(13)
C9 N2 Re1 C47 -138.3(4)
C6 N2 Re1 C47 11.8(5)
C9 N2 Re1 N3 43.5(4)
C6 N2 Re1 N3 -166.4(5)
C9 N2 Re1 N4 117.9(4)
C6 N2 Re1 N4 -92.0(5)
C16 N4 Re1 C48 27.1(11)
C19 N4 Re1 C48 -118.6(10)
C16 N4 Re1 C46 57.3(5)
C19 N4 Re1 C46 -88.4(5)
C16 N4 Re1 C47 143.1(5)
C19 N4 Re1 C47 -2.6(5)
C16 N4 Re1 N3 -40.8(4)
C19 N4 Re1 N3 173.4(5)
C16 N4 Re1 N2 -115.2(4)
C19 N4 Re1 N2 99.0(5)
